data_4002410
loop_
_publ_author_name
'Li, L.'
'Liao, F.'
'Li, G.'
'Wang, Y.'
'Lin, J.'

_publ_section_title
;
 Bismuth borates: One-dimensional borate chains and nonlinear optical
 properties
;
_journal_name_full 'Chemistry of Materials (1,1989-)'
_journal_page_first 4174
_journal_page_last 4180
_journal_volume 17
_journal_year 2005
_chemical_formula_sum Bi
_chemical_name_systematic 'Bi3 (B6 O13 (O H))'
_space_group_IT_number 1
_symmetry_space_group_name_Hall 'P 1'
_symmetry_space_group_name_H-M 'P 1'
_cell_angle_alpha 89.998
_cell_angle_beta 89.982
_cell_angle_gamma 119.332
_cell_formula_units_Z 1
_cell_length_a 6.6257
_cell_length_b 6.6238
_cell_length_c 6.6541
_cell_volume 254.591
_citation_journal_id_ASTM CMATEX
_cod_data_source_file Li_CMATEX_2005_1059.cif
_cod_data_source_block Bi1
_cod_original_formula_sum Bi1
_cod_database_code 4002410

loop_
_symmetry_equiv_pos_as_xyz
x,y,z

loop_
_atom_site_label
_atom_site_type_symbol
_atom_site_fract_x
_atom_site_fract_y
_atom_site_fract_z
_atom_site_occupancy
_atom_site_U_iso_or_equiv
Bi2 Bi+3 0.3021 0.13256 0.7994 1 0.0
